data_4340687
loop_
_publ_author_name
'Wang, Lei'
'Li, Yan-An'
'Yang, Fan'
'Liu, Qi-Kui'
'Ma, Jian-Ping'
'Dong, Yu-Bin'

_publ_section_title
;
 Cd(II)-MOF: Adsorption, Separation, and Guest-Dependent Luminescence for
 Monohalobenzenes.
;
_journal_issue 17
_journal_name_full 'Inorganic chemistry'
_journal_page_first 9087
_journal_page_last 9094
_journal_paper_doi 10.1021/ic501100p
_journal_volume 53
_journal_year 2014
_chemical_formula_sum 'C74 H64 Br2 Cd N4 O10 S2'
_chemical_formula_weight 1505.63
_chemical_name_systematic
; 
 ? 
;
_space_group_IT_number 15
_symmetry_cell_setting monoclinic
_symmetry_space_group_name_Hall '-C 2yc'
_symmetry_space_group_name_H-M 'C 1 2/c 1'
_atom_sites_solution_hydrogens geom
_atom_sites_solution_primary direct
_atom_sites_solution_secondary difmap
_audit_creation_method SHELXL-97
_cell_angle_alpha 90.00
_cell_angle_beta 107.463(4)
_cell_angle_gamma 90.00
_cell_formula_units_Z 4
_cell_length_a 28.6004(10)
_cell_length_b 13.4741(3)
_cell_length_c 18.3173(8)
_cell_measurement_reflns_used 5970
_cell_measurement_temperature 119.99(11)
_cell_measurement_theta_max 26.9270
_cell_measurement_theta_min 3.2330
_cell_volume 6733.5(4)
_computing_cell_refinement 'Bruker FRAMBO'
_computing_data_collection 'Bruker FRAMBO'
_computing_data_reduction 'Bruker SAINT'
_computing_molecular_graphics 'Bruker SHELXTL'
_computing_publication_material 'Bruker SHELXTL'
_computing_structure_refinement 'SHELXL-97 (Sheldrick, 1997)'
_computing_structure_solution 'SHELXS-97 (Sheldrick, 1990)'
_diffrn_ambient_temperature 119.99(11)
_diffrn_measured_fraction_theta_full 0.990
_diffrn_measured_fraction_theta_max 0.990
_diffrn_measurement_device_type 'multiwire proportional'
_diffrn_measurement_method 'phi and omega scans'
_diffrn_radiation_monochromator graphite
_diffrn_radiation_source 'fine-focus sealed tube'
_diffrn_radiation_type MoK\a
_diffrn_radiation_wavelength 0.71073
_diffrn_reflns_av_R_equivalents 0.0393
_diffrn_reflns_av_sigmaI/netI 0.0460
_diffrn_reflns_limit_h_max 33
_diffrn_reflns_limit_h_min -34
_diffrn_reflns_limit_k_max 16
_diffrn_reflns_limit_k_min -15
_diffrn_reflns_limit_l_max 21
_diffrn_reflns_limit_l_min -21
_diffrn_reflns_number 19117
_diffrn_reflns_theta_full 25.02
_diffrn_reflns_theta_max 25.02
_diffrn_reflns_theta_min 2.99
_exptl_absorpt_coefficient_mu 1.636
_exptl_absorpt_correction_T_max 0.6143
_exptl_absorpt_correction_T_min 0.5828
_exptl_absorpt_correction_type multi-scan
_exptl_absorpt_process_details sadabs
_exptl_crystal_density_diffrn 1.485
_exptl_crystal_density_method 'not measured'
_exptl_crystal_F_000 3064
_exptl_crystal_size_max 0.37
_exptl_crystal_size_mid 0.34
_exptl_crystal_size_min 0.33
_refine_diff_density_max 1.280
_refine_diff_density_min -1.772
_refine_diff_density_rms 0.146
_refine_ls_extinction_method none
_refine_ls_goodness_of_fit_ref 1.040
_refine_ls_hydrogen_treatment mixed
_refine_ls_matrix_type full
_refine_ls_number_parameters 486
_refine_ls_number_reflns 5885
_refine_ls_number_restraints 0
_refine_ls_restrained_S_all 1.040
_refine_ls_R_factor_all 0.1038
_refine_ls_R_factor_gt 0.0824
_refine_ls_shift/su_max 0.001
_refine_ls_shift/su_mean 0.000
_refine_ls_structure_factor_coef Fsqd
_refine_ls_weighting_details 'calc w=1/[\s^2^(Fo^2^)+(0.1094P)^2^+97.5366P] where P=(Fo^2^+2Fc^2^)/3'
_refine_ls_weighting_scheme calc
_refine_ls_wR_factor_gt 0.2076
_refine_ls_wR_factor_ref 0.2274
_reflns_number_gt 4530
_reflns_number_total 5885
_reflns_threshold_expression >2sigma(I)
_cod_data_source_file ic501100p_si_004.cif
_cod_data_source_block 4
_cod_depositor_comments
;
The following automatic conversions were performed:

'_symmetry_cell_setting' value 'Monoclinic' changed to 'monoclinic'
according to
/usr/data/users/saulius/crontab/automatic-downloads/rss-feeds/ACS/lib/dictionaries/cif_core.dic
dictionary named 'cif_core.dic' version 2.4.2 from 2011-04-26.

Automatic conversion script
Id: cif_fix_values 2281 2013-09-26 08:29:07Z andrius 

 Adding full bibliography for 4340685--4340689.cif.
;
_cod_original_sg_symbol_H-M C2/c
_cod_database_code 4340687

loop_
_symmetry_equiv_pos_as_xyz
'x, y, z'
'-x, y, -z+1/2'
'x+1/2, y+1/2, z'
'-x+1/2, y+1/2, -z+1/2'
'-x, -y, -z'
'x, -y, z-1/2'
'-x+1/2, -y+1/2, -z'
'x+1/2, -y+1/2, z-1/2'

loop_
_atom_site_label
_atom_site_type_symbol
_atom_site_fract_x
_atom_site_fract_y
_atom_site_fract_z
_atom_site_U_iso_or_equiv
_atom_site_adp_type
_atom_site_occupancy
_atom_site_symmetry_multiplicity
_atom_site_calc_flag
_atom_site_refinement_flags
_atom_site_disorder_group
Br1' Br 0.48211(14) 0.1886(3) 0.7396(3) 0.125(2) Uani 0.423(4) 1 d P 2
Cd1 Cd 0.2500 0.2500 0.5000 0.0235(2) Uani 1 2 d S .
Br1 Br 0.47680(13) -0.2486(2) 0.6593(2) 0.1247(14) Uani 0.577(4) 1 d P 1
N1 N 0.33163(19) 0.2982(4) 0.5289(3) 0.0262(12) Uani 1 1 d . .
N2 N 0.7253(2) 1.0869(4) 1.0087(3) 0.0284(12) Uani 1 1 d . .
O1 O 0.57535(19) 0.5207(4) 0.7182(3) 0.0446(13) Uani 1 1 d . .
O2 O 0.64102(19) 0.5741(3) 0.8673(3) 0.0379(12) Uani 1 1 d . .
O3 O 0.25818(19) 0.2252(4) 0.6278(3) 0.0382(11) Uani 1 1 d . .
O4 O 0.29548(18) 0.3248(3) 0.7397(3) 0.0341(11) Uani 1 1 d . .
O5 O 0.2249(2) 0.2197(4) 0.7333(4) 0.0486(14) Uani 1 1 d . .
S1 S 0.26844(6) 0.23506(12) 0.71078(10) 0.0295(4) Uani 1 1 d . .
C1 C 0.6261(3) 0.5483(6) 0.7339(4) 0.0439(19) Uani 1 1 d . .
H1A H 0.6317 0.5766 0.6885 0.053 Uiso 1 1 calc R .
H1B H 0.6469 0.4905 0.7492 0.053 Uiso 1 1 calc R .
C2 C 0.6375(3) 0.6238(6) 0.7977(4) 0.0411(18) Uani 1 1 d . .
H2A H 0.6682 0.6569 0.8011 0.049 Uiso 1 1 calc R .
H2B H 0.6118 0.6734 0.7876 0.049 Uiso 1 1 calc R .
C3 C 0.3584(2) 0.3252(5) 0.5997(4) 0.0306(15) Uani 1 1 d . .
H3 H 0.3433 0.3257 0.6382 0.037 Uiso 1 1 calc R .
C4 C 0.4068(3) 0.3521(5) 0.6180(4) 0.0383(17) Uani 1 1 d . .
H4 H 0.4233 0.3716 0.6677 0.046 Uiso 1 1 calc R .
C5 C 0.4315(3) 0.3504(6) 0.5631(5) 0.048(2) Uani 1 1 d . .
C6 C 0.4025(3) 0.3244(6) 0.4880(5) 0.047(2) Uani 1 1 d . .
H6 H 0.4163 0.3247 0.4480 0.056 Uiso 1 1 calc R .
C7 C 0.3539(3) 0.2987(5) 0.4744(5) 0.0388(17) Uani 1 1 d . .
H7 H 0.3358 0.2808 0.4250 0.047 Uiso 1 1 calc R .
C8 C 0.5565(3) 0.4591(7) 0.6583(5) 0.054(2) Uani 1 1 d . .
C9 C 0.5068(3) 0.4379(6) 0.6410(5) 0.046(2) Uani 1 1 d . .
H9 H 0.4885 0.4670 0.6696 0.055 Uiso 1 1 calc R .
C10 C 0.4840(3) 0.3736(7) 0.5816(5) 0.058(2) Uani 1 1 d . .
C11 C 0.5129(3) 0.3236(9) 0.5423(7) 0.077(3) Uani 1 1 d . .
H11 H 0.4989 0.2778 0.5041 0.092 Uiso 1 1 calc R .
C12 C 0.5633(4) 0.3451(9) 0.5626(7) 0.083(4) Uani 1 1 d . .
H12 H 0.5825 0.3140 0.5364 0.100 Uiso 1 1 calc R .
C13 C 0.5847(3) 0.4104(9) 0.6197(6) 0.076(3) Uani 1 1 d . .
H13 H 0.6183 0.4224 0.6328 0.091 Uiso 1 1 calc R .
C14 C 0.7386(3) 1.0320(5) 1.0721(4) 0.0342(16) Uani 1 1 d . .
H14 H 0.7561 1.0624 1.1176 0.041 Uiso 1 1 calc R .
C15 C 0.7277(3) 0.9326(5) 1.0737(4) 0.0368(16) Uani 1 1 d . .
H15 H 0.7378 0.8978 1.1196 0.044 Uiso 1 1 calc R .
C16 C 0.7017(2) 0.8837(4) 1.0066(4) 0.0257(13) Uani 1 1 d . .
C17 C 0.6865(3) 0.9426(5) 0.9423(4) 0.0452(19) Uani 1 1 d . .
H17 H 0.6682 0.9146 0.8962 0.054 Uiso 1 1 calc R .
C18 C 0.6981(3) 1.0422(5) 0.9448(4) 0.0433(19) Uani 1 1 d . .
H18 H 0.6866 1.0797 0.9004 0.052 Uiso 1 1 calc R .
C19 C 0.6601(2) 0.6262(5) 0.9333(4) 0.0293(14) Uani 1 1 d . .
C20 C 0.6694(2) 0.7282(5) 0.9351(4) 0.0301(15) Uani 1 1 d . .
H20 H 0.6618 0.7642 0.8897 0.036 Uiso 1 1 calc R .
C21 C 0.6903(2) 0.7763(5) 1.0054(4) 0.0262(14) Uani 1 1 d . .
C22 C 0.7020(3) 0.7203(5) 1.0727(4) 0.0314(15) Uani 1 1 d . .
H22 H 0.7168 0.7507 1.1195 0.038 Uiso 1 1 calc R .
C23 C 0.6916(3) 0.6197(5) 1.0699(4) 0.0320(15) Uani 1 1 d . .
H23 H 0.6990 0.5831 1.1150 0.038 Uiso 1 1 calc R .
C24 C 0.6703(2) 0.5732(5) 1.0003(4) 0.0295(14) Uani 1 1 d . .
H24 H 0.6630 0.5058 0.9990 0.035 Uiso 1 1 calc R .
C25 C 0.3079(3) 0.1333(5) 0.7486(4) 0.0342(16) Uani 1 1 d . .
C26 C 0.3567(3) 0.1464(6) 0.7799(6) 0.061(3) Uani 1 1 d . .
H26 H 0.3702 0.2095 0.7822 0.073 Uiso 1 1 calc R .
C27 C 0.3857(4) 0.0670(8) 0.8079(8) 0.088(4) Uani 1 1 d . .
H27 H 0.4188 0.0768 0.8331 0.106 Uiso 1 1 calc R .
C28 C 0.3663(4) -0.0316(7) 0.7990(7) 0.076(3) Uani 1 1 d . .
C29 C 0.3184(4) -0.0418(6) 0.7690(5) 0.054(2) Uani 1 1 d . .
H29 H 0.3044 -0.1046 0.7649 0.065 Uiso 1 1 calc R .
C30 C 0.2893(3) 0.0391(6) 0.7440(5) 0.050(2) Uani 1 1 d . .
H30 H 0.2557 0.0299 0.7230 0.060 Uiso 1 1 calc R .
C31 C 0.3982(6) -0.1212(9) 0.8270(10) 0.127(6) Uani 1 1 d . .
H31A H 0.3780 -0.1783 0.8258 0.191 Uiso 1 1 calc R .
H31B H 0.4186 -0.1099 0.8784 0.191 Uiso 1 1 calc R .
H31C H 0.4185 -0.1325 0.7944 0.191 Uiso 1 1 calc R .
C32 C 0.4555(13) -0.123(3) 0.618(3) 0.112(13) Uani 0.577(4) 1 d P 1
C33 C 0.4735(16) -0.038(3) 0.659(3) 0.128(13) Uani 0.577(4) 1 d P 1
H33 H 0.4964 -0.0420 0.7073 0.153 Uiso 0.577(4) 1 calc PR 1
C34 C 0.4567(19) 0.056(4) 0.627(4) 0.102(17) Uani 0.577(4) 1 d P 1
H34 H 0.4622 0.1126 0.6572 0.123 Uiso 0.577(4) 1 calc PR 1
C35 C 0.4321(12) 0.059(3) 0.552(3) 0.113(10) Uani 0.577(4) 1 d P 1
H35 H 0.4260 0.1215 0.5286 0.136 Uiso 0.577(4) 1 calc PR 1
C36 C 0.4156(14) -0.022(3) 0.507(2) 0.127(12) Uani 0.577(4) 1 d P 1
H36 H 0.3957 -0.0173 0.4565 0.153 Uiso 0.577(4) 1 calc PR 1
C37 C 0.4307(13) -0.112(3) 0.542(3) 0.123(12) Uani 0.577(4) 1 d P 1
H37 H 0.4235 -0.1695 0.5123 0.148 Uiso 0.577(4) 1 calc PR 1
C32' C 0.469(3) 0.091(6) 0.661(6) 0.12(3) Uani 0.423(4) 1 d P 2
C33' C 0.4788(15) 0.113(4) 0.593(3) 0.126(14) Uani 0.423(4) 1 d P 2
H33' H 0.4918 0.1749 0.5867 0.151 Uiso 0.423(4) 1 calc PR 2
C34' C 0.4695(15) 0.044(4) 0.535(3) 0.129(15) Uani 0.423(4) 1 d P 2
H34' H 0.4763 0.0578 0.4895 0.155 Uiso 0.423(4) 1 calc PR 2
C35' C 0.4500(18) -0.048(5) 0.546(4) 0.124(16) Uani 0.423(4) 1 d P 2
H35' H 0.4434 -0.0944 0.5065 0.149 Uiso 0.423(4) 1 calc PR 2
C36' C 0.440(2) -0.070(5) 0.613(5) 0.13(2) Uani 0.423(4) 1 d P 2
H36' H 0.4273 -0.1315 0.6194 0.150 Uiso 0.423(4) 1 calc PR 2
C37' C 0.449(2) 0.000(4) 0.671(4) 0.126(17) Uani 0.423(4) 1 d P 2
H37' H 0.4424 -0.0135 0.7163 0.151 Uiso 0.423(4) 1 calc PR 2

loop_
_atom_site_aniso_label
_atom_site_aniso_U_11
_atom_site_aniso_U_22
_atom_site_aniso_U_33
_atom_site_aniso_U_23
_atom_site_aniso_U_13
_atom_site_aniso_U_12
Br1' 0.120(4) 0.119(3) 0.143(4) 0.023(3) 0.051(4) 0.000(2)
Cd1 0.0191(4) 0.0139(3) 0.0341(4) -0.0039(3) 0.0030(3) 0.0005(2)
Br1 0.120(2) 0.119(3) 0.143(3) 0.0232(19) 0.051(2) -0.0005(17)
N1 0.023(3) 0.018(3) 0.037(3) -0.006(2) 0.008(2) -0.001(2)
N2 0.029(3) 0.016(2) 0.038(3) 0.005(2) 0.007(2) -0.002(2)
O1 0.036(3) 0.048(3) 0.049(3) -0.018(3) 0.012(2) -0.018(2)
O2 0.046(3) 0.026(2) 0.036(3) 0.000(2) 0.004(2) -0.017(2)
O3 0.039(3) 0.034(3) 0.037(3) -0.002(2) 0.004(2) 0.002(2)
O4 0.039(3) 0.022(2) 0.039(3) -0.0021(19) 0.008(2) -0.002(2)
O5 0.039(3) 0.042(3) 0.072(4) -0.009(3) 0.027(3) -0.002(2)
S1 0.0284(9) 0.0276(8) 0.0331(9) -0.0020(7) 0.0103(7) -0.0004(7)
C1 0.038(4) 0.047(4) 0.044(4) -0.009(4) 0.010(3) -0.024(4)
C2 0.042(4) 0.036(4) 0.039(4) -0.004(3) 0.004(3) -0.021(3)
C3 0.026(3) 0.026(3) 0.043(4) -0.009(3) 0.014(3) -0.003(3)
C4 0.028(4) 0.039(4) 0.047(4) -0.021(3) 0.011(3) -0.007(3)
C5 0.031(4) 0.051(5) 0.061(5) -0.032(4) 0.016(4) -0.011(4)
C6 0.033(4) 0.055(5) 0.056(5) -0.032(4) 0.018(4) -0.015(4)
C7 0.032(4) 0.033(4) 0.049(4) -0.021(3) 0.009(3) -0.008(3)
C8 0.036(4) 0.066(6) 0.060(5) -0.034(4) 0.015(4) -0.021(4)
C9 0.029(4) 0.057(5) 0.055(5) -0.028(4) 0.016(3) -0.015(4)
C10 0.036(4) 0.074(6) 0.065(6) -0.038(5) 0.018(4) -0.016(4)
C11 0.045(5) 0.102(9) 0.085(7) -0.052(7) 0.022(5) -0.021(5)
C12 0.049(6) 0.110(9) 0.093(8) -0.052(7) 0.025(6) -0.014(6)
C13 0.041(5) 0.106(9) 0.084(7) -0.048(7) 0.024(5) -0.025(5)
C14 0.039(4) 0.021(3) 0.036(4) 0.001(3) 0.002(3) -0.009(3)
C15 0.045(4) 0.023(3) 0.037(4) 0.007(3) 0.004(3) -0.009(3)
C16 0.026(3) 0.018(3) 0.033(3) 0.004(2) 0.009(3) -0.003(2)
C17 0.057(5) 0.029(4) 0.040(4) 0.004(3) -0.001(4) -0.012(4)
C18 0.053(5) 0.027(4) 0.039(4) 0.006(3) -0.002(4) -0.010(3)
C19 0.026(3) 0.023(3) 0.036(4) 0.001(3) 0.006(3) -0.009(3)
C20 0.030(3) 0.022(3) 0.033(4) 0.005(3) 0.003(3) -0.007(3)
C21 0.025(3) 0.020(3) 0.033(3) 0.004(3) 0.009(3) -0.004(2)
C22 0.037(4) 0.023(3) 0.035(4) 0.000(3) 0.012(3) -0.007(3)
C23 0.039(4) 0.023(3) 0.035(4) 0.006(3) 0.012(3) 0.002(3)
C24 0.031(3) 0.018(3) 0.041(4) 0.004(3) 0.013(3) -0.004(3)
C25 0.042(4) 0.024(3) 0.041(4) 0.005(3) 0.018(3) -0.003(3)
C26 0.051(5) 0.035(4) 0.083(7) 0.015(4) -0.003(5) -0.004(4)
C27 0.067(7) 0.051(6) 0.123(10) 0.023(6) -0.007(7) 0.002(5)
C28 0.081(8) 0.042(5) 0.093(8) 0.024(5) 0.008(6) 0.010(5)
C29 0.076(7) 0.028(4) 0.071(6) 0.005(4) 0.042(5) -0.005(4)
C30 0.057(5) 0.032(4) 0.069(6) -0.003(4) 0.032(4) -0.006(4)
C31 0.126(12) 0.054(7) 0.163(15) 0.038(8) -0.016(11) 0.023(8)
C32 0.08(2) 0.11(3) 0.18(4) 0.02(3) 0.08(2) 0.019(19)
C33 0.10(3) 0.12(3) 0.19(4) 0.02(3) 0.06(3) 0.02(2)
C34 0.07(3) 0.09(3) 0.17(6) 0.03(3) 0.08(4) 0.01(2)
C35 0.082(19) 0.10(2) 0.18(4) 0.03(2) 0.08(2) 0.021(18)
C36 0.09(2) 0.13(3) 0.18(4) 0.04(3) 0.07(2) 0.02(2)
C37 0.09(2) 0.12(3) 0.18(4) 0.03(3) 0.08(3) 0.02(2)
C32' 0.09(5) 0.11(5) 0.18(8) 0.03(4) 0.07(5) 0.02(3)
C33' 0.10(3) 0.11(3) 0.18(5) 0.02(3) 0.06(3) 0.02(2)
C34' 0.10(3) 0.11(3) 0.18(5) 0.02(3) 0.06(3) 0.02(3)
C35' 0.09(3) 0.12(4) 0.18(5) 0.02(4) 0.07(3) 0.01(3)
C36' 0.09(4) 0.12(5) 0.18(6) 0.03(5) 0.06(4) 0.02(3)
C37' 0.09(3) 0.12(4) 0.18(5) 0.02(4) 0.07(3) 0.01(3)

loop_
_atom_type_symbol
_atom_type_description
_atom_type_scat_dispersion_real
_atom_type_scat_dispersion_imag
_atom_type_scat_source
C C 0.0033 0.0016 'International Tables Vol C Tables 4.2.6.8 and 6.1.1.4'
H H 0.0000 0.0000 'International Tables Vol C Tables 4.2.6.8 and 6.1.1.4'
N N 0.0061 0.0033 'International Tables Vol C Tables 4.2.6.8 and 6.1.1.4'
O O 0.0106 0.0060 'International Tables Vol C Tables 4.2.6.8 and 6.1.1.4'
S S 0.1246 0.1234 'International Tables Vol C Tables 4.2.6.8 and 6.1.1.4'
Br Br -0.2901 2.4595 'International Tables Vol C Tables 4.2.6.8 and 6.1.1.4'
Cd Cd -0.8075 1.2024 'International Tables Vol C Tables 4.2.6.8 and 6.1.1.4'

loop_
_geom_angle_atom_site_label_1
_geom_angle_atom_site_label_2
_geom_angle_atom_site_label_3
_geom_angle
_geom_angle_site_symmetry_1
_geom_angle_site_symmetry_3
Br1' Br1' C32' 104(3) 2_656 .
Br1' Br1' C32' 52(2) 2_656 2_656
C32' Br1' C32' 98(6) . 2_656
O3 Cd1 O3 180.00(5) . 7_556
O3 Cd1 N1 91.17(19) . .
O3 Cd1 N1 88.83(19) 7_556 .
O3 Cd1 N1 88.83(19) . 7_556
O3 Cd1 N1 91.17(19) 7_556 7_556
N1 Cd1 N1 180.0 . 7_556
O3 Cd1 N2 90.45(18) . 8_465
O3 Cd1 N2 89.55(18) 7_556 8_465
N1 Cd1 N2 91.49(18) . 8_465
N1 Cd1 N2 88.51(18) 7_556 8_465
O3 Cd1 N2 89.55(18) . 2_646
O3 Cd1 N2 90.45(18) 7_556 2_646
N1 Cd1 N2 88.51(18) . 2_646
N1 Cd1 N2 91.49(18) 7_556 2_646
N2 Cd1 N2 180.000(1) 8_465 2_646
C7 N1 C3 117.3(6) . .
C7 N1 Cd1 120.2(4) . .
C3 N1 Cd1 122.5(4) . .
C14 N2 C18 116.8(6) . .
C14 N2 Cd1 124.8(4) . 2_666
C18 N2 Cd1 118.3(4) . 2_666
C8 O1 C1 117.0(6) . .
C19 O2 C2 117.2(5) . .
S1 O3 Cd1 165.4(3) . .
O5 S1 O4 115.4(3) . .
O5 S1 O3 111.3(3) . .
O4 S1 O3 112.0(3) . .
O5 S1 C25 106.2(3) . .
O4 S1 C25 107.1(3) . .
O3 S1 C25 103.9(3) . .
O1 C1 C2 107.4(6) . .
O1 C1 H1A 110.2 . .
C2 C1 H1A 110.2 . .
O1 C1 H1B 110.2 . .
C2 C1 H1B 110.2 . .
H1A C1 H1B 108.5 . .
O2 C2 C1 108.6(6) . .
O2 C2 H2A 110.0 . .
C1 C2 H2A 110.0 . .
O2 C2 H2B 110.0 . .
C1 C2 H2B 110.0 . .
H2A C2 H2B 108.3 . .
N1 C3 C4 123.2(6) . .
N1 C3 H3 118.4 . .
C4 C3 H3 118.4 . .
C3 C4 C5 120.9(7) . .
C3 C4 H4 119.6 . .
C5 C4 H4 119.6 . .
C4 C5 C6 115.5(7) . .
C4 C5 C10 122.4(7) . .
C6 C5 C10 122.1(7) . .
C7 C6 C5 119.8(7) . .
C7 C6 H6 120.1 . .
C5 C6 H6 120.1 . .
N1 C7 C6 123.2(7) . .
N1 C7 H7 118.4 . .
C6 C7 H7 118.4 . .
O1 C8 C13 123.4(7) . .
O1 C8 C9 116.3(7) . .
C13 C8 C9 119.9(7) . .
C8 C9 C10 120.9(7) . .
C8 C9 H9 119.6 . .
C10 C9 H9 119.6 . .
C9 C10 C11 119.0(7) . .
C9 C10 C5 121.2(7) . .
C11 C10 C5 119.6(7) . .
C12 C11 C10 118.5(9) . .
C12 C11 H11 120.8 . .
C10 C11 H11 120.8 . .
C13 C12 C11 121.5(9) . .
C13 C12 H12 119.2 . .
C11 C12 H12 119.2 . .
C12 C13 C8 120.0(9) . .
C12 C13 H13 120.0 . .
C8 C13 H13 120.0 . .
N2 C14 C15 123.5(6) . .
N2 C14 H14 118.3 . .
C15 C14 H14 118.3 . .
C14 C15 C16 120.3(6) . .
C14 C15 H15 119.9 . .
C16 C15 H15 119.9 . .
C17 C16 C15 115.4(6) . .
C17 C16 C21 122.6(6) . .
C15 C16 C21 122.0(6) . .
C16 C17 C18 121.4(7) . .
C16 C17 H17 119.3 . .
C18 C17 H17 119.3 . .
N2 C18 C17 122.5(7) . .
N2 C18 H18 118.7 . .
C17 C18 H18 118.7 . .
O2 C19 C24 116.5(6) . .
O2 C19 C20 123.3(6) . .
C24 C19 C20 120.2(6) . .
C19 C20 C21 120.0(6) . .
C19 C20 H20 120.0 . .
C21 C20 H20 120.0 . .
C22 C21 C20 118.9(6) . .
C22 C21 C16 121.4(6) . .
C20 C21 C16 119.7(6) . .
C23 C22 C21 120.2(7) . .
C23 C22 H22 119.9 . .
C21 C22 H22 119.9 . .
C22 C23 C24 120.4(6) . .
C22 C23 H23 119.8 . .
C24 C23 H23 119.8 . .
C19 C24 C23 120.2(6) . .
C19 C24 H24 119.9 . .
C23 C24 H24 119.9 . .
C26 C25 C30 118.6(7) . .
C26 C25 S1 121.2(6) . .
C30 C25 S1 120.2(6) . .
C25 C26 C27 119.7(8) . .
C25 C26 H26 120.2 . .
C27 C26 H26 120.2 . .
C26 C27 C28 121.0(10) . .
C26 C27 H27 119.5 . .
C28 C27 H27 119.5 . .
C29 C28 C27 117.6(9) . .
C29 C28 C31 120.3(10) . .
C27 C28 C31 122.0(11) . .
C28 C29 C30 120.5(8) . .
C28 C29 H29 119.7 . .
C30 C29 H29 119.7 . .
C29 C30 C25 122.3(8) . .
C29 C30 H30 118.8 . .
C25 C30 H30 118.8 . .
C28 C31 H31A 109.5 . .
C28 C31 H31B 109.5 . .
H31A C31 H31B 109.5 . .
C28 C31 H31C 109.5 . .
H31A C31 H31C 109.5 . .
H31B C31 H31C 109.5 . .
C37 C32 C33 118(4) . .
C37 C32 Br1 121(4) . .
C33 C32 Br1 120(4) . .
C32 C33 C34 119(5) . .
C32 C33 H33 120.4 . .
C34 C33 H33 120.4 . .
C35 C34 C33 118(5) . .
C35 C34 H34 121.1 . .
C33 C34 H34 121.1 . .
C34 C35 C36 124(4) . .
C34 C35 H35 117.9 . .
C36 C35 H35 117.9 . .
C35 C36 C37 115(4) . .
C35 C36 H36 122.5 . .
C37 C36 H36 122.5 . .
C32 C37 C36 124(5) . .
C32 C37 H37 117.9 . .
C36 C37 H37 117.9 . .
C37' C32' C33' 121(7) . .
C37' C32' Br1' 120(7) . .
C33' C32' Br1' 119(6) . .
C37' C32' Br1' 124(7) . 2_656
C33' C32' Br1' 110(5) . 2_656
Br1' C32' Br1' 23.9(11) . 2_656
C34' C33' C32' 120(5) . .
C34' C33' H33' 120.1 . .
C32' C33' H33' 120.1 . .
C33' C34' C35' 119(5) . .
C33' C34' H34' 120.4 . .
C35' C34' H34' 120.4 . .
C36' C35' C34' 121(7) . .
C36' C35' H35' 119.5 . .
C34' C35' H35' 119.5 . .
C35' C36' C37' 120(6) . .
C35' C36' H36' 120.2 . .
C37' C36' H36' 120.2 . .
C32' C37' C36' 119(6) . .
C32' C37' H37' 120.3 . .
C36' C37' H37' 120.3 . .

loop_
_geom_bond_atom_site_label_1
_geom_bond_atom_site_label_2
_geom_bond_distance
_geom_bond_site_symmetry_2
Br1' Br1' 0.979(8) 2_656
Br1' C32' 1.91(7) .
Br1' C32' 2.34(8) 2_656
Cd1 O3 2.306(5) .
Cd1 O3 2.306(5) 7_556
Cd1 N1 2.326(5) .
Cd1 N1 2.326(5) 7_556
Cd1 N2 2.328(5) 8_465
Cd1 N2 2.328(5) 2_646
Br1 C32 1.88(4) .
N1 C7 1.335(9) .
N1 C3 1.342(9) .
N2 C14 1.332(8) .
N2 C18 1.338(9) .
N2 Cd1 2.328(5) 2_666
O1 C8 1.352(9) .
O1 C1 1.440(9) .
O2 C19 1.362(8) .
O2 C2 1.418(9) .
O3 S1 1.465(5) .
O4 S1 1.447(5) .
O5 S1 1.440(5) .
S1 C25 1.778(7) .
C1 C2 1.509(10) .
C1 H1A 0.9700 .
C1 H1B 0.9700 .
C2 H2A 0.9700 .
C2 H2B 0.9700 .
C3 C4 1.373(9) .
C3 H3 0.9300 .
C4 C5 1.390(11) .
C4 H4 0.9300 .
C5 C6 1.421(11) .
C5 C10 1.472(11) .
C6 C7 1.383(10) .
C6 H6 0.9300 .
C7 H7 0.9300 .
C8 C13 1.388(12) .
C8 C9 1.389(11) .
C9 C10 1.391(11) .
C9 H9 0.9300 .
C10 C11 1.419(12) .
C11 C12 1.406(13) .
C11 H11 0.9300 .
C12 C13 1.365(13) .
C12 H12 0.9300 .
C13 H13 0.9300 .
C14 C15 1.377(9) .
C14 H14 0.9300 .
C15 C16 1.396(9) .
C15 H15 0.9300 .
C16 C17 1.378(10) .
C16 C21 1.482(8) .
C17 C18 1.380(10) .
C17 H17 0.9300 .
C18 H18 0.9300 .
C19 C24 1.372(9) .
C19 C20 1.399(9) .
C20 C21 1.405(10) .
C20 H20 0.9300 .
C21 C22 1.398(10) .
C22 C23 1.385(9) .
C22 H22 0.9300 .
C23 C24 1.387(10) .
C23 H23 0.9300 .
C24 H24 0.9300 .
C25 C26 1.352(11) .
C25 C30 1.369(10) .
C26 C27 1.358(13) .
C26 H26 0.9300 .
C27 C28 1.430(15) .
C27 H27 0.9300 .
C28 C29 1.322(14) .
C28 C31 1.508(15) .
C29 C30 1.363(12) .
C29 H29 0.9300 .
C30 H30 0.9300 .
C31 H31A 0.9600 .
C31 H31B 0.9600 .
C31 H31C 0.9600 .
C32 C37 1.36(6) .
C32 C33 1.39(8) .
C33 C34 1.41(7) .
C33 H33 0.9300 .
C34 C35 1.35(7) .
C34 H34 0.9300 .
C35 C36 1.37(5) .
C35 H35 0.9300 .
C36 C37 1.39(5) .
C36 H36 0.9300 .
C37 H37 0.9300 .
C32' C37' 1.38(10) .
C32' C33' 1.38(11) .
C32' Br1' 2.34(8) 2_656
C33' C34' 1.38(6) .
C33' H33' 0.9300 .
C34' C35' 1.39(7) .
C34' H34' 0.9300 .
C35' C36' 1.38(8) .
C35' H35' 0.9300 .
C36' C37' 1.39(10) .
C36' H36' 0.9300 .
C37' H37' 0.9300 .

loop_
_geom_torsion_atom_site_label_1
_geom_torsion_atom_site_label_2
_geom_torsion_atom_site_label_3
_geom_torsion_atom_site_label_4
_geom_torsion
_geom_torsion_site_symmetry_1
_geom_torsion_site_symmetry_4
O3 Cd1 N1 C7 162.3(5) . .
O3 Cd1 N1 C7 -17.7(5) 7_556 .
N1 Cd1 N1 C7 73(100) 7_556 .
N2 Cd1 N1 C7 -107.3(5) 8_465 .
N2 Cd1 N1 C7 72.7(5) 2_646 .
O3 Cd1 N1 C3 -17.0(5) . .
O3 Cd1 N1 C3 163.0(5) 7_556 .
N1 Cd1 N1 C3 -106(100) 7_556 .
N2 Cd1 N1 C3 73.5(5) 8_465 .
N2 Cd1 N1 C3 -106.5(5) 2_646 .
O3 Cd1 O3 S1 99(100) 7_556 .
N1 Cd1 O3 S1 51.8(13) . .
N1 Cd1 O3 S1 -128.2(13) 7_556 .
N2 Cd1 O3 S1 -39.7(13) 8_465 .
N2 Cd1 O3 S1 140.3(13) 2_646 .
Cd1 O3 S1 O5 122.8(13) . .
Cd1 O3 S1 O4 -8.0(14) . .
Cd1 O3 S1 C25 -123.2(13) . .
C8 O1 C1 C2 175.0(7) . .
C19 O2 C2 C1 168.0(6) . .
O1 C1 C2 O2 74.4(8) . .
C7 N1 C3 C4 -0.5(10) . .
Cd1 N1 C3 C4 178.7(5) . .
N1 C3 C4 C5 -1.5(12) . .
C3 C4 C5 C6 3.1(12) . .
C3 C4 C5 C10 -176.7(8) . .
C4 C5 C6 C7 -2.9(12) . .
C10 C5 C6 C7 176.9(8) . .
C3 N1 C7 C6 0.7(11) . .
Cd1 N1 C7 C6 -178.6(6) . .
C5 C6 C7 N1 1.1(12) . .
C1 O1 C8 C13 10.0(14) . .
C1 O1 C8 C9 -176.2(8) . .
O1 C8 C9 C10 -178.6(9) . .
C13 C8 C9 C10 -4.6(16) . .
C8 C9 C10 C11 4.8(16) . .
C8 C9 C10 C5 179.7(10) . .
C4 C5 C10 C9 -28.8(15) . .
C6 C5 C10 C9 151.5(9) . .
C4 C5 C10 C11 146.1(10) . .
C6 C5 C10 C11 -33.7(15) . .
C9 C10 C11 C12 -3.2(18) . .
C5 C10 C11 C12 -178.2(11) . .
C10 C11 C12 C13 2(2) . .
C11 C12 C13 C8 -1(2) . .
O1 C8 C13 C12 176.4(11) . .
C9 C8 C13 C12 2.8(18) . .
C18 N2 C14 C15 3.0(11) . .
Cd1 N2 C14 C15 -172.8(6) 2_666 .
N2 C14 C15 C16 0.4(12) . .
C14 C15 C16 C17 -2.9(11) . .
C14 C15 C16 C21 178.5(7) . .
C15 C16 C17 C18 2.0(11) . .
C21 C16 C17 C18 -179.3(7) . .
C14 N2 C18 C17 -3.9(12) . .
Cd1 N2 C18 C17 172.1(7) 2_666 .
C16 C17 C18 N2 1.4(13) . .
C2 O2 C19 C24 -170.2(6) . .
C2 O2 C19 C20 9.5(10) . .
O2 C19 C20 C21 -178.3(6) . .
C24 C19 C20 C21 1.4(10) . .
C19 C20 C21 C22 0.8(10) . .
C19 C20 C21 C16 177.9(6) . .
C17 C16 C21 C22 -173.8(7) . .
C15 C16 C21 C22 4.8(10) . .
C17 C16 C21 C20 9.2(10) . .
C15 C16 C21 C20 -172.2(6) . .
C20 C21 C22 C23 -2.0(10) . .
C16 C21 C22 C23 -179.0(6) . .
C21 C22 C23 C24 1.1(10) . .
O2 C19 C24 C23 177.4(6) . .
C20 C19 C24 C23 -2.3(10) . .
C22 C23 C24 C19 1.0(10) . .
O5 S1 C25 C26 -139.6(7) . .
O4 S1 C25 C26 -15.7(8) . .
O3 S1 C25 C26 103.0(8) . .
O5 S1 C25 C30 42.9(7) . .
O4 S1 C25 C30 166.7(6) . .
O3 S1 C25 C30 -74.6(7) . .
C30 C25 C26 C27 -2.0(15) . .
S1 C25 C26 C27 -179.6(9) . .
C25 C26 C27 C28 5(2) . .
C26 C27 C28 C29 -6(2) . .
C26 C27 C28 C31 177.6(14) . .
C27 C28 C29 C30 3.3(17) . .
C31 C28 C29 C30 179.7(12) . .
C28 C29 C30 C25 -0.1(15) . .
C26 C25 C30 C29 -0.7(13) . .
S1 C25 C30 C29 177.0(7) . .
C37 C32 C33 C34 14(6) . .
Br1 C32 C33 C34 -179(3) . .
C32 C33 C34 C35 -14(6) . .
C33 C34 C35 C36 11(5) . .
C34 C35 C36 C37 -7(5) . .
C33 C32 C37 C36 -11(6) . .
Br1 C32 C37 C36 -177(3) . .
C35 C36 C37 C32 7(5) . .
Br1' Br1' C32' C37' 107(7) 2_656 .
C32' Br1' C32' C37' 54(6) 2_656 .
Br1' Br1' C32' C33' -73(7) 2_656 .
C32' Br1' C32' C33' -126(8) 2_656 .
C32' Br1' C32' Br1' -53(2) 2_656 2_656
C37' C32' C33' C34' 0(11) . .
Br1' C32' C33' C34' 180(4) . .
Br1' C32' C33' C34' 155(4) 2_656 .
C32' C33' C34' C35' 0(8) . .
C33' C34' C35' C36' 0(8) . .
C34' C35' C36' C37' 1(10) . .
C33' C32' C37' C36' 1(12) . .
Br1' C32' C37' C36' -180(6) . .
Br1' C32' C37' C36' -152(6) 2_656 .
C35' C36' C37' C32' -1(11) . .
